data_7123547
loop_
_publ_author_name
'Pasturaud, Karine'
'Rkein, Batoul'
'Sanselme, Morgane'
'Sebban, Muriel'
'Lakhdar, Sami'
'Durandetti, Muriel'
'LEGROS, Julien'
'Chataigner, Isabelle'

_publ_section_title
;
 Facile dearomatization of nitroaromatic compounds using lithium enolates
 of unsaturated ketones in conjugate additions and (4+2) formal
 cycloadditions
;
_journal_name_full 'Chemical Communications'
_journal_paper_doi 10.1039/C9CC02924A
_journal_year 2019
_chemical_compound_source 'synthesis as described'
_chemical_formula_moiety 'C22 H23 N2 O5 S1'
_chemical_formula_sum 'C22 H23 N2 O5 S'
_chemical_formula_weight 427.48
_chemical_name_systematic
;
 ?
;
_space_group_IT_number 2
_symmetry_cell_setting triclinic
_symmetry_Int_Tables_number 2
_symmetry_space_group_name_Hall '-P 1'
_symmetry_space_group_name_H-M 'P -1'
_atom_sites_solution_hydrogens geom
_atom_sites_solution_primary direct
_atom_sites_solution_secondary difmap
_audit_conform_dict_location ftp://ftp.iucr.org/pub/cif_core.dic
_audit_conform_dict_name cif_core.dic
_audit_conform_dict_version 2.4
_audit_creation_date 2016-06-01T10:27:56-00:00
_audit_creation_method 'WinGX routine CIF_UPDATE'
_audit_update_record
;
2019-03-20 deposited with the CCDC.    2019-05-24 downloaded from the CCDC.
;
_cell_angle_alpha 70.000(2)
_cell_angle_beta 73.252(2)
_cell_angle_gamma 66.708(2)
_cell_formula_units_Z 2
_cell_length_a 8.9731(11)
_cell_length_b 10.2645(12)
_cell_length_c 13.9133(17)
_cell_measurement_reflns_used 3940
_cell_measurement_temperature 293(2)
_cell_measurement_theta_max 26.41
_cell_measurement_theta_min 2.24
_cell_measurement_wavelength 0.71073
_cell_volume 1088.6(2)
_computing_molecular_graphics 'Ortep-3 for Windows (Farrugia, 1997)'
_computing_publication_material 'WinGX publication routines (Farrugia, 1999)'
_computing_structure_refinement 'SHELXL-97 (Sheldrick, 2008)'
_diffrn_ambient_temperature 293(2)
_diffrn_measured_fraction_theta_full 0.979
_diffrn_measured_fraction_theta_max 0.979
_diffrn_measurement_device_type 'SMART APEX I Bruker'
_diffrn_radiation_monochromator graphite
_diffrn_radiation_probe x-ray
_diffrn_radiation_type MoK\a
_diffrn_radiation_wavelength 0.71073
_diffrn_reflns_av_R_equivalents 0.0156
_diffrn_reflns_av_unetI/netI 0.0208
_diffrn_reflns_limit_h_max 11
_diffrn_reflns_limit_h_min -11
_diffrn_reflns_limit_k_max 12
_diffrn_reflns_limit_k_min -12
_diffrn_reflns_limit_l_max 17
_diffrn_reflns_limit_l_min -16
_diffrn_reflns_number 8664
_diffrn_reflns_theta_full 26.41
_diffrn_reflns_theta_max 26.41
_diffrn_reflns_theta_min 2.24
_exptl_absorpt_coefficient_mu 0.184
_exptl_absorpt_correction_type none
_exptl_crystal_colour colourless
_exptl_crystal_density_diffrn 1.304
_exptl_crystal_density_method 'not measured'
_exptl_crystal_description prism
_exptl_crystal_F_000 450
_exptl_crystal_size_max 0
_exptl_crystal_size_mid 0
_exptl_crystal_size_min 0
_refine_diff_density_max 0.311
_refine_diff_density_min -0.243
_refine_diff_density_rms 0.041
_refine_ls_extinction_method none
_refine_ls_goodness_of_fit_ref 1.095
_refine_ls_hydrogen_treatment constr
_refine_ls_matrix_type full
_refine_ls_number_parameters 274
_refine_ls_number_reflns 4374
_refine_ls_number_restraints 0
_refine_ls_restrained_S_all 1.095
_refine_ls_R_factor_all 0.0571
_refine_ls_R_factor_gt 0.0523
_refine_ls_shift/su_max 0
_refine_ls_shift/su_mean 0
_refine_ls_structure_factor_coef Fsqd
_refine_ls_weighting_details 'calc w=1/[\s^2^(Fo^2^)+(0.0712P)^2^+0.3152P] where P=(Fo^2^+2Fc^2^)/3'
_refine_ls_weighting_scheme calc
_refine_ls_wR_factor_gt 0.1389
_refine_ls_wR_factor_ref 0.1433
_reflns_number_gt 3940
_reflns_number_total 4374
_reflns_threshold_expression >2\s(I)
_cod_data_source_file c9cc02924a2.cif
_cod_data_source_block kp0709
_cod_database_code 7123547

loop_
_symmetry_equiv_pos_as_xyz
'x, y, z'
'-x, -y, -z'

loop_
_atom_site_label
_atom_site_type_symbol
_atom_site_fract_x
_atom_site_fract_y
_atom_site_fract_z
_atom_site_U_iso_or_equiv
_atom_site_adp_type
_atom_site_occupancy
_atom_site_symmetry_multiplicity
_atom_site_calc_flag
_atom_site_refinement_flags
C1 C 0.0301(2) -0.0096(2) 0.11619(16) 0.0519(5) Uani 1 1 d .
C2 C -0.1132(3) -0.0480(2) 0.19124(17) 0.0552(5) Uani 1 1 d .
H2A H -0.0872 -0.0874 0.2607 0.066 Uiso 1 1 calc R
H2B H -0.1311 -0.1237 0.1737 0.066 Uiso 1 1 calc R
C3 C -0.2720(2) 0.08512(19) 0.19033(15) 0.0435(4) Uani 1 1 d .
H3 H -0.2855 0.1249 0.1174 0.052 Uiso 1 1 calc R
C4 C -0.2488(2) 0.20901(17) 0.21864(12) 0.0365(4) Uani 1 1 d .
C5 C -0.3485(2) 0.36441(17) 0.17065(12) 0.0352(3) Uani 1 1 d .
C6 C -0.5095(2) 0.4227(2) 0.15529(15) 0.0449(4) Uani 1 1 d .
H6 H -0.5739 0.3626 0.1746 0.054 Uiso 1 1 calc R
C7 C -0.5741(2) 0.5709(2) 0.11106(16) 0.0519(5) Uani 1 1 d .
H7 H -0.6829 0.6113 0.101 0.062 Uiso 1 1 calc R
C8 C -0.4788(3) 0.6593(2) 0.08182(16) 0.0561(5) Uani 1 1 d .
H8 H -0.5254 0.7596 0.054 0.067 Uiso 1 1 calc R
C9 C -0.3160(3) 0.6029(2) 0.09261(16) 0.0540(5) Uani 1 1 d .
H9 H -0.2508 0.6628 0.0701 0.065 Uiso 1 1 calc R
C10 C -0.2525(2) 0.45439(19) 0.13797(13) 0.0394(4) Uani 1 1 d .
C11 C -0.0703(2) 0.21273(19) 0.18424(14) 0.0418(4) Uani 1 1 d .
H11 H -0.0109 0.1614 0.2429 0.05 Uiso 1 1 calc R
C12 C 0.0228(2) 0.1462(2) 0.09318(16) 0.0502(5) Uani 1 1 d .
H12A H -0.0305 0.2045 0.0334 0.06 Uiso 1 1 calc R
H12B H 0.1342 0.1497 0.0755 0.06 Uiso 1 1 calc R
C13 C -0.4286(3) 0.0429(2) 0.24886(19) 0.0612(6) Uani 1 1 d .
H13 H -0.517 0.1327 0.2613 0.073 Uiso 1 1 calc R
C14 C -0.4816(4) -0.0120(4) 0.1796(3) 0.0943(9) Uani 1 1 d .
H14A H -0.3947 -0.0971 0.1627 0.141 Uiso 1 1 calc R
H14B H -0.5044 0.0638 0.1169 0.141 Uiso 1 1 calc R
H14C H -0.579 -0.0374 0.2156 0.141 Uiso 1 1 calc R
C15 C -0.4134(4) -0.0703(3) 0.3539(2) 0.0891(9) Uani 1 1 d .
H15A H -0.5165 -0.0879 0.3845 0.134 Uiso 1 1 calc R
H15B H -0.3855 -0.0339 0.399 0.134 Uiso 1 1 calc R
H15C H -0.3287 -0.1604 0.3442 0.134 Uiso 1 1 calc R
C16 C -0.0562(3) 0.4089(2) 0.32890(18) 0.0588(5) Uani 1 1 d .
C17 C 0.0181(4) 0.2905(4) 0.4036(2) 0.1003(11) Uani 1 1 d .
H17 H 0.115 0.2184 0.3846 0.12 Uiso 1 1 calc R
C18 C -0.0522(6) 0.2799(4) 0.5058(3) 0.1301(17) Uani 1 1 d .
H18 H -0.0031 0.1985 0.5558 0.156 Uiso 1 1 calc R
C19 C -0.1921(5) 0.3850(4) 0.5371(2) 0.1065(12) Uani 1 1 d .
C20 C -0.2657(4) 0.4994(3) 0.4620(2) 0.0936(10) Uani 1 1 d .
H20 H -0.363 0.5707 0.4815 0.112 Uiso 1 1 calc R
C21 C -0.2007(3) 0.5125(3) 0.3589(2) 0.0763(7) Uani 1 1 d .
H21 H -0.2541 0.5913 0.3091 0.092 Uiso 1 1 calc R
C22 C -0.2675(7) 0.3723(5) 0.6506(3) 0.174(3) Uani 1 1 d .
H22A H -0.21 0.4044 0.6816 0.261 Uiso 1 1 calc R
H22B H -0.2589 0.2718 0.6855 0.261 Uiso 1 1 calc R
H22C H -0.3815 0.4325 0.6568 0.261 Uiso 1 1 calc R
N1 N -0.2921(2) 0.18131(18) 0.33888(12) 0.0502(4) Uani 1 1 d .
N2 N -0.08742(18) 0.37039(17) 0.15250(13) 0.0455(4) Uani 1 1 d .
O1 O 0.14323(19) -0.09718(17) 0.07527(14) 0.0722(5) Uani 1 1 d .
O2 O -0.1893(2) 0.0850(2) 0.38873(12) 0.0756(5) Uani 1 1 d .
O3 O -0.4265(2) 0.25080(18) 0.37709(12) 0.0742(5) Uani 1 1 d .
O4 O 0.18353(18) 0.3137(2) 0.18866(16) 0.0817(6) Uani 1 1 d .
O5 O 0.0019(2) 0.5726(2) 0.14419(15) 0.0790(5) Uani 1 1 d .
S1 S 0.02467(6) 0.42262(7) 0.19682(5) 0.05856(19) Uani 1 1 d .

loop_
_atom_site_aniso_label
_atom_site_aniso_U_11
_atom_site_aniso_U_22
_atom_site_aniso_U_33
_atom_site_aniso_U_23
_atom_site_aniso_U_13
_atom_site_aniso_U_12
C1 0.0454(10) 0.0459(10) 0.0553(11) -0.0193(9) -0.0133(8) 0.0023(8)
C2 0.0610(12) 0.0338(9) 0.0630(12) -0.0147(9) -0.0086(10) -0.0077(8)
C3 0.0453(10) 0.0339(8) 0.0508(10) -0.0127(7) -0.0047(8) -0.0138(7)
C4 0.0352(8) 0.0341(8) 0.0377(8) -0.0104(7) -0.0036(6) -0.0100(6)
C5 0.0350(8) 0.0327(8) 0.0375(8) -0.0122(6) -0.0020(6) -0.0112(6)
C6 0.0361(9) 0.0451(10) 0.0555(11) -0.0181(8) -0.0068(8) -0.0122(7)
C7 0.0444(10) 0.0486(11) 0.0563(11) -0.0151(9) -0.0153(8) -0.0031(8)
C8 0.0634(13) 0.0368(10) 0.0557(12) -0.0069(8) -0.0140(10) -0.0059(9)
C9 0.0621(12) 0.0400(10) 0.0592(12) -0.0093(9) -0.0026(9) -0.0248(9)
C10 0.0390(9) 0.0400(9) 0.0423(9) -0.0142(7) -0.0025(7) -0.0163(7)
C11 0.0353(9) 0.0414(9) 0.0474(9) -0.0135(8) -0.0088(7) -0.0086(7)
C12 0.0376(9) 0.0527(11) 0.0546(11) -0.0216(9) 0.0010(8) -0.0092(8)
C13 0.0588(12) 0.0433(11) 0.0813(15) -0.0168(10) 0.0020(11) -0.0261(9)
C14 0.103(2) 0.092(2) 0.118(2) -0.0231(18) -0.0212(19) -0.0654(19)
C15 0.110(2) 0.0690(16) 0.0845(18) -0.0105(14) 0.0128(16) -0.0552(16)
C16 0.0596(12) 0.0589(12) 0.0696(13) -0.0277(11) -0.0194(10) -0.0165(10)
C17 0.095(2) 0.099(2) 0.087(2) -0.0443(17) -0.0439(17) 0.0250(17)
C18 0.167(4) 0.104(3) 0.078(2) -0.0330(19) -0.062(2) 0.034(2)
C19 0.141(3) 0.088(2) 0.0649(17) -0.0305(15) -0.0274(18) 0.003(2)
C20 0.113(2) 0.0698(17) 0.0713(17) -0.0310(14) -0.0140(16) 0.0055(16)
C21 0.0891(18) 0.0541(13) 0.0703(15) -0.0199(12) -0.0163(13) -0.0032(12)
C22 0.234(6) 0.151(4) 0.063(2) -0.038(2) -0.024(3) 0.019(4)
N1 0.0606(10) 0.0452(9) 0.0418(8) -0.0097(7) -0.0038(7) -0.0193(8)
N2 0.0382(8) 0.0468(8) 0.0577(9) -0.0188(7) -0.0049(7) -0.0185(7)
O1 0.0549(9) 0.0588(9) 0.0869(11) -0.0365(9) -0.0076(8) 0.0088(7)
O2 0.0846(12) 0.0751(11) 0.0484(8) 0.0008(8) -0.0211(8) -0.0152(9)
O3 0.0767(11) 0.0672(10) 0.0522(9) -0.0196(8) 0.0148(8) -0.0117(8)
O4 0.0369(8) 0.1172(15) 0.1096(14) -0.0552(12) -0.0048(8) -0.0282(9)
O5 0.0900(12) 0.0823(12) 0.0910(12) -0.0216(10) -0.0055(10) -0.0630(10)
S1 0.0448(3) 0.0740(4) 0.0739(4) -0.0308(3) -0.0034(2) -0.0321(3)

loop_
_atom_type_symbol
_atom_type_description
_atom_type_scat_dispersion_real
_atom_type_scat_dispersion_imag
_atom_type_scat_source
C C 0.0033 0.0016 'International Tables Vol C Tables 4.2.6.8 and 6.1.1.4'
H H 0 0 'International Tables Vol C Tables 4.2.6.8 and 6.1.1.4'
N N 0.0061 0.0033 'International Tables Vol C Tables 4.2.6.8 and 6.1.1.4'
O O 0.0106 0.006 'International Tables Vol C Tables 4.2.6.8 and 6.1.1.4'
S S 0.1246 0.1234 'International Tables Vol C Tables 4.2.6.8 and 6.1.1.4'

loop_
_geom_angle_atom_site_label_1
_geom_angle_atom_site_label_2
_geom_angle_atom_site_label_3
_geom_angle
O1 C1 C2 122.6(2)
O1 C1 C12 121.8(2)
C2 C1 C12 115.60(15)
C1 C2 C3 112.35(16)
C1 C2 H2A 109.1
C3 C2 H2A 109.1
C1 C2 H2B 109.1
C3 C2 H2B 109.1
H2A C2 H2B 107.9
C2 C3 C13 113.23(16)
C2 C3 C4 110.79(15)
C13 C3 C4 116.61(15)
C2 C3 H3 105
C13 C3 H3 105
C4 C3 H3 105
C5 C4 C11 102.63(13)
C5 C4 C3 116.42(14)
C11 C4 C3 113.35(13)
C5 C4 N1 108.54(13)
C11 C4 N1 107.58(14)
C3 C4 N1 107.91(13)
C6 C5 C10 119.63(16)
C6 C5 C4 130.34(15)
C10 C5 C4 110.02(15)
C7 C6 C5 119.22(17)
C7 C6 H6 120.4
C5 C6 H6 120.4
C8 C7 C6 120.41(18)
C8 C7 H7 119.8
C6 C7 H7 119.8
C7 C8 C9 121.48(18)
C7 C8 H8 119.3
C9 C8 H8 119.3
C8 C9 C10 117.79(18)
C8 C9 H9 121.1
C10 C9 H9 121.1
C9 C10 C5 121.39(17)
C9 C10 N2 128.02(16)
C5 C10 N2 110.48(15)
N2 C11 C12 109.42(15)
N2 C11 C4 105.10(13)
C12 C11 C4 112.40(15)
N2 C11 H11 109.9
C12 C11 H11 109.9
C4 C11 H11 109.9
C1 C12 C11 112.43(16)
C1 C12 H12A 109.1
C11 C12 H12A 109.1
C1 C12 H12B 109.1
C11 C12 H12B 109.1
H12A C12 H12B 107.9
C14 C13 C15 109.2(2)
C14 C13 C3 109.5(2)
C15 C13 C3 115.6(2)
C14 C13 H13 107.4
C15 C13 H13 107.4
C3 C13 H13 107.4
C13 C14 H14A 109.5
C13 C14 H14B 109.5
H14A C14 H14B 109.5
C13 C14 H14C 109.5
H14A C14 H14C 109.5
H14B C14 H14C 109.5
C13 C15 H15A 109.5
C13 C15 H15B 109.5
H15A C15 H15B 109.5
C13 C15 H15C 109.5
H15A C15 H15C 109.5
H15B C15 H15C 109.5
C21 C16 C17 119.2(2)
C21 C16 S1 119.93(19)
C17 C16 S1 120.7(2)
C18 C17 C16 119.2(3)
C18 C17 H17 120.4
C16 C17 H17 120.4
C19 C18 C17 122.2(3)
C19 C18 H18 118.9
C17 C18 H18 118.9
C20 C19 C18 117.6(3)
C20 C19 C22 120.8(3)
C18 C19 C22 121.5(3)
C19 C20 C21 121.8(3)
C19 C20 H20 119.1
C21 C20 H20 119.1
C20 C21 C16 119.8(2)
C20 C21 H21 120.1
C16 C21 H21 120.1
C19 C22 H22A 109.5
C19 C22 H22B 109.5
H22A C22 H22B 109.5
C19 C22 H22C 109.5
H22A C22 H22C 109.5
H22B C22 H22C 109.5
O3 N1 O2 124.22(17)
O3 N1 C4 118.57(16)
O2 N1 C4 117.12(15)
C10 N2 C11 108.49(13)
C10 N2 S1 123.90(12)
C11 N2 S1 118.45(12)
O5 S1 O4 121.15(12)
O5 S1 N2 106.95(10)
O4 S1 N2 104.52(9)
O5 S1 C16 108.72(11)
O4 S1 C16 107.83(12)
N2 S1 C16 106.81(9)

loop_
_geom_bond_atom_site_label_1
_geom_bond_atom_site_label_2
_geom_bond_distance
C1 O1 1.207(2)
C1 C2 1.498(3)
C1 C12 1.498(3)
C2 C3 1.535(3)
C2 H2A 0.97
C2 H2B 0.97
C3 C13 1.551(3)
C3 C4 1.554(2)
C3 H3 0.98
C4 C5 1.509(2)
C4 C11 1.546(2)
C4 N1 1.555(2)
C5 C6 1.378(2)
C5 C10 1.385(2)
C6 C7 1.377(3)
C6 H6 0.93
C7 C8 1.371(3)
C7 H7 0.93
C8 C9 1.374(3)
C8 H8 0.93
C9 C10 1.382(3)
C9 H9 0.93
C10 N2 1.422(2)
C11 N2 1.480(2)
C11 C12 1.517(2)
C11 H11 0.98
C12 H12A 0.97
C12 H12B 0.97
C13 C14 1.523(4)
C13 C15 1.528(4)
C13 H13 0.98
C14 H14A 0.96
C14 H14B 0.96
C14 H14C 0.96
C15 H15A 0.96
C15 H15B 0.96
C15 H15C 0.96
C16 C21 1.374(3)
C16 C17 1.377(4)
C16 S1 1.749(2)
C17 C18 1.366(5)
C17 H17 0.93
C18 C19 1.365(5)
C18 H18 0.93
C19 C20 1.361(4)
C19 C22 1.510(5)
C20 C21 1.366(4)
C20 H20 0.93
C21 H21 0.93
C22 H22A 0.96
C22 H22B 0.96
C22 H22C 0.96
N1 O3 1.206(2)
N1 O2 1.220(2)
N2 S1 1.6399(15)
O4 S1 1.4241(18)
O5 S1 1.4192(19)

loop_
_geom_torsion_atom_site_label_1
_geom_torsion_atom_site_label_2
_geom_torsion_atom_site_label_3
_geom_torsion_atom_site_label_4
_geom_torsion
O1 C1 C2 C3 -151.1(2)
C12 C1 C2 C3 27.7(3)
C1 C2 C3 C13 167.68(18)
C1 C2 C3 C4 -59.1(2)
C2 C3 C4 C5 149.60(15)
C13 C3 C4 C5 -78.9(2)
C2 C3 C4 C11 30.9(2)
C13 C3 C4 C11 162.33(17)
C2 C3 C4 N1 -88.15(17)
C13 C3 C4 N1 43.3(2)
C11 C4 C5 C6 165.10(17)
C3 C4 C5 C6 40.7(2)
N1 C4 C5 C6 -81.2(2)
C11 C4 C5 C10 -13.96(17)
C3 C4 C5 C10 -138.36(15)
N1 C4 C5 C10 99.72(16)
C10 C5 C6 C7 -2.4(3)
C4 C5 C6 C7 178.62(17)
C5 C6 C7 C8 0.6(3)
C6 C7 C8 C9 2.0(3)
C7 C8 C9 C10 -2.5(3)
C8 C9 C10 C5 0.7(3)
C8 C9 C10 N2 176.48(18)
C6 C5 C10 C9 1.8(3)
C4 C5 C10 C9 -179.02(16)
C6 C5 C10 N2 -174.69(15)
C4 C5 C10 N2 4.49(19)
C5 C4 C11 N2 17.73(16)
C3 C4 C11 N2 144.13(15)
N1 C4 C11 N2 -96.65(15)
C5 C4 C11 C12 -101.19(16)
C3 C4 C11 C12 25.2(2)
N1 C4 C11 C12 144.43(15)
O1 C1 C12 C11 -151.04(19)
C2 C1 C12 C11 30.1(2)
N2 C11 C12 C1 -174.20(15)
C4 C11 C12 C1 -57.8(2)
C2 C3 C13 C14 -79.3(2)
C4 C3 C13 C14 150.4(2)
C2 C3 C13 C15 44.5(3)
C4 C3 C13 C15 -85.8(2)
C21 C16 C17 C18 -1.1(5)
S1 C16 C17 C18 -177.2(3)
C16 C17 C18 C19 -1.6(7)
C17 C18 C19 C20 3.1(7)
C17 C18 C19 C22 -179.5(5)
C18 C19 C20 C21 -1.9(6)
C22 C19 C20 C21 -179.4(4)
C19 C20 C21 C16 -0.6(5)
C17 C16 C21 C20 2.2(4)
S1 C16 C21 C20 178.3(2)
C5 C4 N1 O3 27.3(2)
C11 C4 N1 O3 137.63(18)
C3 C4 N1 O3 -99.73(19)
C5 C4 N1 O2 -155.95(17)
C11 C4 N1 O2 -45.6(2)
C3 C4 N1 O2 77.1(2)
C9 C10 N2 C11 -168.50(18)
C5 C10 N2 C11 7.69(19)
C9 C10 N2 S1 45.4(3)
C5 C10 N2 S1 -138.40(14)
C12 C11 N2 C10 104.78(16)
C4 C11 N2 C10 -16.12(18)
C12 C11 N2 S1 -107.00(16)
C4 C11 N2 S1 132.10(13)
C10 N2 S1 O5 -44.78(18)
C11 N2 S1 O5 172.22(14)
C10 N2 S1 O4 -174.39(16)
C11 N2 S1 O4 42.61(16)
C10 N2 S1 C16 71.49(17)
C11 N2 S1 C16 -71.52(15)
C21 C16 S1 O5 39.4(2)
C17 C16 S1 O5 -144.5(2)
C21 C16 S1 O4 172.5(2)
C17 C16 S1 O4 -11.4(3)
C21 C16 S1 N2 -75.7(2)
C17 C16 S1 N2 100.4(2)
